data_4326735
loop_
_publ_author_name
'Shu Qinghai'
'Jan W. Bats'
'Michael Schmittel'

_publ_section_title
;
 Two Closely Related Iridium(III) Complexes as Colorimetric and
 Fluorometric Chemodosimeters for Nitrite in Aqueous Solution Operating
 along Different Modes of Action
;
_journal_name_full 'Inorganic Chemistry'
_journal_page_first 10531
_journal_page_last 10533
_journal_paper_doi 10.1021/ic201753v
_journal_volume 50
_journal_year 2011
_chemical_formula_moiety 'C30 H20 Ir N3 O2 , 0.333(C H2 Cl2)'
_chemical_formula_sum 'C30.33 H20.67 Cl0.67 Ir N3 O2'
_chemical_formula_weight 675.00
_chemical_name_systematic
; 
 ? 
;
_space_group_IT_number 167
_symmetry_cell_setting trigonal
_symmetry_space_group_name_Hall '-R 3 2"c'
_symmetry_space_group_name_H-M 'R -3 c :H'
_atom_sites_solution_hydrogens geom
_atom_sites_solution_primary direct
_atom_sites_solution_secondary difmap
_audit_creation_method SHELXL-97
_cell_angle_alpha 90.00
_cell_angle_beta 90.00
_cell_angle_gamma 120.00
_cell_formula_units_Z 18
_cell_length_a 19.9314(7)
_cell_length_b 19.9314(7)
_cell_length_c 32.9481(16)
_cell_measurement_reflns_used 8192
_cell_measurement_temperature 172(2)
_cell_measurement_theta_max 27
_cell_measurement_theta_min 3
_cell_volume 11335.4(8)
_computing_cell_refinement 'SAINT (Siemens, 1995)'
_computing_data_collection 'SMART (Siemens, 1995)'
_computing_data_reduction SAINT
_computing_publication_material 'SHELXL-97 (Sheldrick, 2008)'
_computing_structure_refinement 'SHELXL-97 (Sheldrick, 2008)'
_computing_structure_solution 'SHELXS-97 (Sheldrick, 2008)'
_diffrn_ambient_temperature 172(2)
_diffrn_measured_fraction_theta_full 0.977
_diffrn_measured_fraction_theta_max 0.977
_diffrn_measurement_device_type SIEMEN_SMART_1K_CCD
_diffrn_measurement_method \w
_diffrn_radiation_monochromator graphite
_diffrn_radiation_source 'normal-focus sealed tube'
_diffrn_radiation_type MoK\a
_diffrn_radiation_wavelength 0.71073
_diffrn_reflns_av_R_equivalents 0.0715
_diffrn_reflns_av_sigmaI/netI 0.0419
_diffrn_reflns_limit_h_max 25
_diffrn_reflns_limit_h_min -24
_diffrn_reflns_limit_k_max 25
_diffrn_reflns_limit_k_min -25
_diffrn_reflns_limit_l_max 41
_diffrn_reflns_limit_l_min -41
_diffrn_reflns_number 37086
_diffrn_reflns_theta_full 27.00
_diffrn_reflns_theta_max 27.00
_diffrn_reflns_theta_min 1.71
_diffrn_standards_decay_% 0.0
_diffrn_standards_interval_time 1600
_diffrn_standards_number 378
_exptl_absorpt_coefficient_mu 5.405
_exptl_absorpt_correction_T_max 0.582
_exptl_absorpt_correction_T_min 0.400
_exptl_absorpt_correction_type multi-scan
_exptl_absorpt_process_details 'SADABS (Sheldrick, 2000)'
_exptl_crystal_colour orange
_exptl_crystal_density_diffrn 1.780
_exptl_crystal_description block
_exptl_crystal_F_000 5904
_exptl_crystal_size_max 0.32
_exptl_crystal_size_mid 0.12
_exptl_crystal_size_min 0.10
_refine_diff_density_max 0.869
_refine_diff_density_min -0.781
_refine_diff_density_rms 0.100
_refine_ls_extinction_method none
_refine_ls_goodness_of_fit_ref 1.098
_refine_ls_hydrogen_treatment constr
_refine_ls_matrix_type full
_refine_ls_number_parameters 175
_refine_ls_number_reflns 2694
_refine_ls_number_restraints 0
_refine_ls_restrained_S_all 1.098
_refine_ls_R_factor_all 0.0819
_refine_ls_R_factor_gt 0.0447
_refine_ls_shift/su_max 0.002
_refine_ls_shift/su_mean 0.000
_refine_ls_structure_factor_coef Fsqd
_refine_ls_weighting_details 'calc w=1/[\s^2^(Fo^2^)+(0.022P)^2^+75P] where P=(Fo^2^+2Fc^2^)/3'
_refine_ls_weighting_scheme calc
_refine_ls_wR_factor_gt 0.0658
_refine_ls_wR_factor_ref 0.0729
_reflns_number_gt 1944
_reflns_number_total 2694
_reflns_threshold_expression I>2sigma(I)
_cod_data_source_file ic201753v_si_002.cif
_cod_data_source_block qinghai3
_cod_original_sg_symbol_H-M 'R -3 c'
_cod_database_code 4326735

loop_
_symmetry_equiv_pos_as_xyz
'x, y, z'
'-y, x-y, z'
'-x+y, -x, z'
'-y, -x, z+1/2'
'-x+y, y, z+1/2'
'x, x-y, z+1/2'
'x+2/3, y+1/3, z+1/3'
'-y+2/3, x-y+1/3, z+1/3'
'-x+y+2/3, -x+1/3, z+1/3'
'-y+2/3, -x+1/3, z+5/6'
'-x+y+2/3, y+1/3, z+5/6'
'x+2/3, x-y+1/3, z+5/6'
'x+1/3, y+2/3, z+2/3'
'-y+1/3, x-y+2/3, z+2/3'
'-x+y+1/3, -x+2/3, z+2/3'
'-y+1/3, -x+2/3, z+7/6'
'-x+y+1/3, y+2/3, z+7/6'
'x+1/3, x-y+2/3, z+7/6'
'-x, -y, -z'
'y, -x+y, -z'
'x-y, x, -z'
'y, x, -z-1/2'
'x-y, -y, -z-1/2'
'-x, -x+y, -z-1/2'
'-x+2/3, -y+1/3, -z+1/3'
'y+2/3, -x+y+1/3, -z+1/3'
'x-y+2/3, x+1/3, -z+1/3'
'y+2/3, x+1/3, -z-1/6'
'x-y+2/3, -y+1/3, -z-1/6'
'-x+2/3, -x+y+1/3, -z-1/6'
'-x+1/3, -y+2/3, -z+2/3'
'y+1/3, -x+y+2/3, -z+2/3'
'x-y+1/3, x+2/3, -z+2/3'
'y+1/3, x+2/3, -z+1/6'
'x-y+1/3, -y+2/3, -z+1/6'
'-x+1/3, -x+y+2/3, -z+1/6'

loop_
_atom_site_label
_atom_site_type_symbol
_atom_site_fract_x
_atom_site_fract_y
_atom_site_fract_z
_atom_site_U_iso_or_equiv
_atom_site_adp_type
_atom_site_occupancy
_atom_site_symmetry_multiplicity
_atom_site_calc_flag
_atom_site_refinement_flags
Ir1 Ir 0.661906(14) 0.0000 0.2500 0.03205(10) Uani 1 2 d S
C15 C 0.5547(3) -0.0733(3) 0.23201(15) 0.0287(12) Uani 1 1 d .
O1 O 0.7331(2) -0.0562(2) 0.23855(15) 0.0552(12) Uani 1 1 d .
C10 C 0.5149(3) -0.1384(3) 0.25744(15) 0.0307(12) Uani 1 1 d .
N3 N 0.7963(4) 0.0000 0.2500 0.069(3) Uani 1 2 d S
C1 C 0.5536(3) -0.1345(3) 0.29578(18) 0.0356(13) Uani 1 1 d .
C14 C 0.5173(3) -0.0700(3) 0.19669(16) 0.0317(12) Uani 1 1 d .
H14A H 0.5422 -0.0261 0.1794 0.038 Uiso 1 1 calc R
C12 C 0.4070(3) -0.1956(3) 0.21136(15) 0.0351(12) Uani 1 1 d .
H12A H 0.3578 -0.2374 0.2037 0.042 Uiso 1 1 calc R
C11 C 0.4412(3) -0.1996(3) 0.24653(17) 0.0367(13) Uani 1 1 d .
H11A H 0.4153 -0.2437 0.2636 0.044 Uiso 1 1 calc R
C13 C 0.4438(3) -0.1308(3) 0.18685(16) 0.0363(12) Uani 1 1 d .
H13A H 0.4187 -0.1276 0.1630 0.044 Uiso 1 1 calc R
C2 C 0.5226(3) -0.1910(3) 0.32635(19) 0.0478(16) Uani 1 1 d .
H2A H 0.4743 -0.2370 0.3222 0.057 Uiso 1 1 calc R
N1 N 0.6229(2) -0.0690(2) 0.30087(14) 0.0333(10) Uani 1 1 d .
C9 C 0.6615(3) -0.0557(3) 0.33766(18) 0.0381(13) Uani 1 1 d .
C5 C 0.6735(4) -0.0973(4) 0.40560(19) 0.0517(17) Uani 1 1 d .
H5A H 0.6542 -0.1353 0.4265 0.062 Uiso 1 1 calc R
C4 C 0.6322(3) -0.1118(3) 0.36845(18) 0.0430(15) Uani 1 1 d .
C8 C 0.7297(3) 0.0150(3) 0.34557(19) 0.0457(15) Uani 1 1 d .
H8A H 0.7491 0.0548 0.3257 0.055 Uiso 1 1 calc R
C7 C 0.7683(4) 0.0268(4) 0.3814(2) 0.0549(18) Uani 1 1 d .
H7A H 0.8148 0.0743 0.3860 0.066 Uiso 1 1 calc R
C6 C 0.7399(4) -0.0301(4) 0.4113(2) 0.0541(18) Uani 1 1 d .
H6A H 0.7677 -0.0214 0.4360 0.065 Uiso 1 1 calc R
C3 C 0.5612(4) -0.1800(3) 0.3617(2) 0.0532(17) Uani 1 1 d .
H3A H 0.5401 -0.2187 0.3822 0.064 Uiso 1 1 calc R
Cl1 Cl 0.3489(11) -0.3526(8) 0.3770(2) 0.128(4) Uani 0.33 1 d P
C16 C 0.3808(16) -0.2858(16) 0.4167 0.084(11) Uiso 0.33 2 d SP
H16A H 0.3889 -0.2356 0.4065 0.101 Uiso 0.17 1 calc PR
H16B H 0.4311 -0.2777 0.4268 0.101 Uiso 0.17 1 calc PR

loop_
_atom_site_aniso_label
_atom_site_aniso_U_11
_atom_site_aniso_U_22
_atom_site_aniso_U_33
_atom_site_aniso_U_23
_atom_site_aniso_U_13
_atom_site_aniso_U_12
Ir1 0.02672(14) 0.02444(17) 0.04422(17) 0.00268(14) 0.00134(7) 0.01222(8)
C15 0.031(3) 0.025(3) 0.030(3) -0.002(2) 0.001(2) 0.014(2)
O1 0.050(3) 0.047(3) 0.079(3) 0.020(2) 0.019(2) 0.032(2)
C10 0.030(3) 0.027(3) 0.036(3) -0.002(2) -0.003(2) 0.016(2)
N3 0.047(3) 0.068(6) 0.098(7) 0.038(6) 0.019(3) 0.034(3)
C1 0.032(3) 0.026(3) 0.047(4) 0.003(3) -0.006(3) 0.014(3)
C14 0.034(3) 0.031(3) 0.035(3) 0.000(2) 0.005(2) 0.019(2)
C12 0.032(3) 0.035(3) 0.037(3) -0.011(2) -0.005(3) 0.016(3)
C11 0.034(3) 0.027(3) 0.046(4) 0.001(3) 0.001(3) 0.013(2)
C13 0.038(3) 0.041(3) 0.038(3) -0.007(3) -0.006(2) 0.025(3)
C2 0.037(3) 0.029(3) 0.063(4) 0.007(3) -0.018(3) 0.005(3)
N1 0.031(2) 0.025(2) 0.044(3) 0.004(2) -0.003(2) 0.014(2)
C9 0.034(3) 0.029(3) 0.050(4) 0.001(3) -0.009(3) 0.016(3)
C5 0.056(4) 0.044(4) 0.058(5) 0.003(3) -0.019(4) 0.027(3)
C4 0.043(3) 0.032(3) 0.053(4) 0.002(3) -0.018(3) 0.018(3)
C8 0.042(3) 0.034(3) 0.057(4) 0.004(3) -0.009(3) 0.016(3)
C7 0.041(4) 0.045(4) 0.070(5) -0.004(3) -0.021(3) 0.015(3)
C6 0.057(4) 0.046(4) 0.057(5) -0.006(3) -0.026(3) 0.024(3)
C3 0.053(4) 0.035(3) 0.059(4) 0.017(3) -0.011(3) 0.012(3)
Cl1 0.120(14) 0.077(9) 0.145(6) -0.032(6) 0.010(8) 0.017(4)

loop_
_atom_type_symbol
_atom_type_description
_atom_type_scat_dispersion_real
_atom_type_scat_dispersion_imag
_atom_type_scat_source
C C 0.0033 0.0016 'International Tables Vol C Tables 4.2.6.8 and 6.1.1.4'
H H 0.0000 0.0000 'International Tables Vol C Tables 4.2.6.8 and 6.1.1.4'
N N 0.0061 0.0033 'International Tables Vol C Tables 4.2.6.8 and 6.1.1.4'
O O 0.0106 0.0060 'International Tables Vol C Tables 4.2.6.8 and 6.1.1.4'
Cl Cl 0.1484 0.1585 'International Tables Vol C Tables 4.2.6.8 and 6.1.1.4'
Ir Ir -1.4442 7.9887 'International Tables Vol C Tables 4.2.6.8 and 6.1.1.4'

loop_
_geom_angle_atom_site_label_1
_geom_angle_atom_site_label_2
_geom_angle_atom_site_label_3
_geom_angle
_geom_angle_site_symmetry_1
_geom_angle_site_symmetry_3
C15 Ir1 C15 89.7(3) 23_556 .
C15 Ir1 N1 95.46(18) 23_556 .
C15 Ir1 N1 80.95(19) . .
C15 Ir1 N1 80.95(19) 23_556 23_556
C15 Ir1 N1 95.45(18) . 23_556
N1 Ir1 N1 175.0(2) . 23_556
C15 Ir1 O1 162.78(18) 23_556 .
C15 Ir1 O1 107.46(18) . .
N1 Ir1 O1 85.69(16) . .
N1 Ir1 O1 98.78(16) 23_556 .
C15 Ir1 O1 107.46(18) 23_556 23_556
C15 Ir1 O1 162.78(18) . 23_556
N1 Ir1 O1 98.79(16) . 23_556
N1 Ir1 O1 85.69(16) 23_556 23_556
O1 Ir1 O1 55.5(2) . 23_556
C14 C15 C10 118.0(5) . .
C14 C15 Ir1 128.0(4) . .
C10 C15 Ir1 113.9(4) . .
N3 O1 Ir1 96.2(4) . .
C15 C10 C11 120.6(5) . .
C15 C10 C1 115.2(5) . .
C11 C10 C1 124.1(5) . .
O1 N3 O1 112.1(7) 23_556 .
N1 C1 C2 120.9(5) . .
N1 C1 C10 114.5(5) . .
C2 C1 C10 124.6(5) . .
C13 C14 C15 120.3(5) . .
C11 C12 C13 120.2(5) . .
C12 C11 C10 120.0(5) . .
C12 C13 C14 120.8(5) . .
C3 C2 C1 120.1(5) . .
C1 N1 C9 119.5(5) . .
C1 N1 Ir1 114.0(4) . .
C9 N1 Ir1 126.5(3) . .
N1 C9 C4 120.6(5) . .
N1 C9 C8 121.2(5) . .
C4 C9 C8 118.2(5) . .
C6 C5 C4 120.3(6) . .
C9 C4 C3 118.2(5) . .
C9 C4 C5 119.5(5) . .
C3 C4 C5 122.2(6) . .
C7 C8 C9 120.8(6) . .
C8 C7 C6 120.5(6) . .
C5 C6 C7 120.6(6) . .
C2 C3 C4 120.6(6) . .
Cl1 C16 Cl1 111(2) . 28_546

loop_
_geom_bond_atom_site_label_1
_geom_bond_atom_site_label_2
_geom_bond_distance
_geom_bond_site_symmetry_2
Ir1 C15 1.982(5) 23_556
Ir1 C15 1.982(5) .
Ir1 N1 2.058(4) .
Ir1 N1 2.058(4) 23_556
Ir1 O1 2.235(4) .
Ir1 O1 2.235(4) 23_556
C15 C14 1.401(7) .
C15 C10 1.409(7) .
O1 N3 1.255(5) .
C10 C11 1.408(7) .
C10 C1 1.463(7) .
N3 O1 1.255(5) 23_556
C1 N1 1.354(6) .
C1 C2 1.402(7) .
C14 C13 1.395(7) .
C12 C11 1.367(7) .
C12 C13 1.382(7) .
C2 C3 1.353(8) .
N1 C9 1.389(7) .
C9 C4 1.403(8) .
C9 C8 1.409(8) .
C5 C6 1.345(8) .
C5 C4 1.422(8) .
C4 C3 1.406(8) .
C8 C7 1.363(8) .
C7 C6 1.392(8) .
Cl1 C16 1.74(2) .
C16 Cl1 1.74(2) 28_546

loop_
_geom_torsion_atom_site_label_1
_geom_torsion_atom_site_label_2
_geom_torsion_atom_site_label_3
_geom_torsion_atom_site_label_4
_geom_torsion
_geom_torsion_site_symmetry_1
_geom_torsion_site_symmetry_4
C15 Ir1 C15 C14 77.7(4) 23_556 .
N1 Ir1 C15 C14 173.2(5) . .
N1 Ir1 C15 C14 -3.2(5) 23_556 .
O1 Ir1 C15 C14 -104.2(4) . .
O1 Ir1 C15 C14 -96.3(7) 23_556 .
C15 Ir1 C15 C10 -106.5(4) 23_556 .
N1 Ir1 C15 C10 -11.0(4) . .
N1 Ir1 C15 C10 172.6(4) 23_556 .
O1 Ir1 C15 C10 71.6(4) . .
O1 Ir1 C15 C10 79.5(7) 23_556 .
C15 Ir1 O1 N3 -9.2(8) 23_556 .
C15 Ir1 O1 N3 177.2(2) . .
N1 Ir1 O1 N3 -103.7(3) . .
N1 Ir1 O1 N3 78.6(3) 23_556 .
O1 Ir1 O1 N3 0.0 23_556 .
C14 C15 C10 C11 2.8(7) . .
Ir1 C15 C10 C11 -173.4(4) . .
C14 C15 C10 C1 -173.9(4) . .
Ir1 C15 C10 C1 9.9(6) . .
Ir1 O1 N3 O1 0.0 . 23_556
C15 C10 C1 N1 -0.8(7) . .
C11 C10 C1 N1 -177.4(5) . .
C15 C10 C1 C2 176.6(5) . .
C11 C10 C1 C2 0.0(9) . .
C10 C15 C14 C13 -1.8(7) . .
Ir1 C15 C14 C13 173.9(4) . .
C13 C12 C11 C10 -1.4(8) . .
C15 C10 C11 C12 -1.3(8) . .
C1 C10 C11 C12 175.1(5) . .
C11 C12 C13 C14 2.4(8) . .
C15 C14 C13 C12 -0.8(8) . .
N1 C1 C2 C3 0.9(9) . .
C10 C1 C2 C3 -176.3(6) . .
C2 C1 N1 C9 -3.5(8) . .
C10 C1 N1 C9 174.0(5) . .
C2 C1 N1 Ir1 174.2(4) . .
C10 C1 N1 Ir1 -8.3(6) . .
C15 Ir1 N1 C1 99.5(4) 23_556 .
C15 Ir1 N1 C1 10.8(4) . .
N1 Ir1 N1 C1 55.3(4) 23_556 .
O1 Ir1 N1 C1 -97.7(4) . .
O1 Ir1 N1 C1 -151.8(4) 23_556 .
C15 Ir1 N1 C9 -83.0(4) 23_556 .
C15 Ir1 N1 C9 -171.8(4) . .
N1 Ir1 N1 C9 -127.2(4) 23_556 .
O1 Ir1 N1 C9 79.8(4) . .
O1 Ir1 N1 C9 25.7(4) 23_556 .
C1 N1 C9 C4 4.5(8) . .
Ir1 N1 C9 C4 -172.8(4) . .
C1 N1 C9 C8 -173.7(5) . .
Ir1 N1 C9 C8 8.9(7) . .
N1 C9 C4 C3 -2.9(9) . .
C8 C9 C4 C3 175.4(6) . .
N1 C9 C4 C5 178.9(5) . .
C8 C9 C4 C5 -2.8(9) . .
C6 C5 C4 C9 0.5(9) . .
C6 C5 C4 C3 -177.6(6) . .
N1 C9 C8 C7 -178.4(6) . .
C4 C9 C8 C7 3.3(9) . .
C9 C8 C7 C6 -1.5(10) . .
C4 C5 C6 C7 1.4(10) . .
C8 C7 C6 C5 -0.9(10) . .
C1 C2 C3 C4 0.7(10) . .
C9 C4 C3 C2 0.3(10) . .
C5 C4 C3 C2 178.4(6) . .
